data_2241232
loop_
_publ_author_name
'Gomathi, Jeganathan'
'Kalaivani, Doraisamyraja'

_publ_section_title
;
 Crystal structure of a second triclinic polymorph of 2-methylpyridinium
 picrate
;
_journal_coeditor_code HB7512
_journal_issue 11
_journal_name_full 'Acta Crystallographica Section E'
_journal_page_first o848
_journal_page_last o849
_journal_paper_doi 10.1107/S205698901501912X
_journal_volume 71
_journal_year 2015
_chemical_formula_iupac 'C6 H8 N +, C6 H2 N3 O7 -'
_chemical_formula_moiety 'C6 H8 N +, C6 H2 N3 O7 -'
_chemical_formula_sum 'C12 H10 N4 O7'
_chemical_formula_weight 322.24
_chemical_name_common
;
2-Methylpyridinium picrate
;
_chemical_name_systematic
;
2-Methylpyridinium 2,4,6-trinitrophenolate
;
_space_group_crystal_system triclinic
_space_group_IT_number 2
_space_group_name_Hall '-P 1'
_space_group_name_H-M_alt 'P -1'
_symmetry_space_group_name_Hall '-P 1'
_symmetry_space_group_name_H-M 'P -1'
_atom_sites_solution_hydrogens mixed
_audit_creation_method SHELXL-2014/7
_cell_angle_alpha 102.077(3)
_cell_angle_beta 90.001(3)
_cell_angle_gamma 100.692(3)
_cell_formula_units_Z 4
_cell_length_a 8.1524(4)
_cell_length_b 11.8809(6)
_cell_length_c 14.6377(9)
_cell_measurement_reflns_used 6819
_cell_measurement_temperature 296(2)
_cell_measurement_theta_max 25.5
_cell_measurement_theta_min 2.5
_cell_volume 1361.21(13)
_computing_cell_refinement
;
SAINT (Bruker, 2004)
;
_computing_data_collection
;
APEX2 (Bruker, 2004)
;
_computing_data_reduction
;
SAINT (Bruker, 2004)
;
_computing_molecular_graphics
;
ORTEP-3 for Windows (Farrugia, 2012) and Mercury (Macrae <i>et al.</i>,
2008)
;
_computing_publication_material
;
SHELXL2014 (Sheldrick, 2015)
;
_computing_structure_refinement
;
SHELXL2014 (Sheldrick, 2015)
;
_computing_structure_solution
;
SIR92 (Altomare et al., 1993)
;
_diffrn_ambient_temperature 296(2)
_diffrn_measured_fraction_theta_full 1.000
_diffrn_measured_fraction_theta_max 1.000
_diffrn_measurement_device_type 'Bruker Kappa APEXII CCD '
_diffrn_measurement_method '\w and \f scan'
_diffrn_radiation_monochromator graphite
_diffrn_radiation_source 'fine-focus sealed tube'
_diffrn_radiation_type MoK\a
_diffrn_radiation_wavelength 0.71073
_diffrn_reflns_av_R_equivalents 0.0335
_diffrn_reflns_limit_h_max 9
_diffrn_reflns_limit_h_min -9
_diffrn_reflns_limit_k_max 14
_diffrn_reflns_limit_k_min -14
_diffrn_reflns_limit_l_max 17
_diffrn_reflns_limit_l_min -17
_diffrn_reflns_number 25854
_diffrn_reflns_theta_full 24.999
_diffrn_reflns_theta_max 24.999
_diffrn_reflns_theta_min 2.033
_exptl_absorpt_coefficient_mu 0.132
_exptl_absorpt_correction_T_max 0.969
_exptl_absorpt_correction_T_min 0.952
_exptl_absorpt_correction_type multi-scan
_exptl_absorpt_process_details
;
(SADABS; Bruker, 2004)
;
_exptl_crystal_colour yellow
_exptl_crystal_density_diffrn 1.572
_exptl_crystal_description block
_exptl_crystal_F_000 664
_exptl_crystal_size_max 0.350
_exptl_crystal_size_mid 0.350
_exptl_crystal_size_min 0.300
_refine_diff_density_max 0.345
_refine_diff_density_min -0.266
_refine_ls_extinction_method none
_refine_ls_goodness_of_fit_ref 1.061
_refine_ls_hydrogen_treatment mixed
_refine_ls_matrix_type full
_refine_ls_number_parameters 423
_refine_ls_number_reflns 4789
_refine_ls_number_restraints 0
_refine_ls_restrained_S_all 1.061
_refine_ls_R_factor_all 0.0889
_refine_ls_R_factor_gt 0.0520
_refine_ls_shift/su_max 0.000
_refine_ls_shift/su_mean 0.000
_refine_ls_structure_factor_coef Fsqd
_refine_ls_weighting_details 'w=1/[\s^2^(Fo^2^)+(0.0576P)^2^+1.2240P] where P=(Fo^2^+2Fc^2^)/3'
_refine_ls_weighting_scheme calc
_refine_ls_wR_factor_gt 0.1276
_refine_ls_wR_factor_ref 0.1585
_reflns_number_gt 3165
_reflns_number_total 4789
_reflns_threshold_expression 'I > 2\s(I)'
_cod_data_source_file hb7512sup1.cif
_cod_data_source_block I
_cod_database_code 2241232
_shelx_space_group_comment
;
The symmetry employed for this shelxl refinement is uniquely defined
by the following loop, which should always be used as a source of
symmetry information in preference to the above space-group names.
They are only intended as comments.
;
_shelx_estimated_absorpt_t_min 0.955
_shelx_estimated_absorpt_t_max 0.961

loop_
_space_group_symop_operation_xyz
'x, y, z'
'-x, -y, -z'

loop_
_atom_site_type_symbol
_atom_site_label
_atom_site_fract_x
_atom_site_fract_y
_atom_site_fract_z
_atom_site_U_iso_or_equiv
_atom_site_adp_type
_atom_site_calc_flag
_atom_site_occupancy
C C1 0.2716(3) 0.1874(2) 0.86637(19) 0.0366(6) Uani d 1
C C2 0.2025(3) 0.2910(2) 0.8744(2) 0.0393(7) Uani d 1
C C3 0.2970(3) 0.4009(2) 0.8818(2) 0.0411(7) Uani d 1
H H3 0.2457 0.4657 0.8877 0.049 Uiso calc 1
C C4 0.4672(3) 0.4148(2) 0.88062(19) 0.0369(6) Uani d 1
C C5 0.5471(3) 0.3206(2) 0.87618(19) 0.0359(6) Uani d 1
H H5 0.6630 0.3308 0.8777 0.043 Uiso calc 1
C C6 0.4504(3) 0.2134(2) 0.86961(19) 0.0345(6) Uani d 1
C C7 0.6949(3) 0.3848(2) 0.64217(19) 0.0367(6) Uani d 1
C C8 0.5153(3) 0.3557(2) 0.62748(19) 0.0359(6) Uani d 1
C C9 0.4225(3) 0.2467(2) 0.61397(19) 0.0372(6) Uani d 1
H H9 0.3071 0.2346 0.6047 0.045 Uiso calc 1
C C10 0.5014(3) 0.1533(2) 0.61406(19) 0.0361(6) Uani d 1
C C11 0.6715(3) 0.1706(2) 0.62624(19) 0.0382(7) Uani d 1
H H11 0.7239 0.1071 0.6248 0.046 Uiso calc 1
C C12 0.7637(3) 0.2815(2) 0.64042(19) 0.0370(6) Uani d 1
C C13 1.1475(4) 0.6975(3) 0.6877(2) 0.0460(7) Uani d 1
C C14 1.2631(4) 0.7880(3) 0.7391(3) 0.0559(9) Uani d 1
H H14 1.3302 0.8401 0.7090 0.067 Uiso calc 1
C C15 1.2802(4) 0.8019(3) 0.8328(3) 0.0592(9) Uani d 1
H H15 1.3584 0.8635 0.8667 0.071 Uiso calc 1
C C16 1.1837(4) 0.7263(3) 0.8779(3) 0.0572(9) Uani d 1
H H16 1.1961 0.7346 0.9422 0.069 Uiso calc 1
C C17 1.0688(4) 0.6385(3) 0.8267(3) 0.0535(8) Uani d 1
H H17 1.0012 0.5860 0.8562 0.064 Uiso calc 1
C C18 1.1222(5) 0.6719(4) 0.5849(3) 0.0747(11) Uani d 1
H H18A 1.1979 0.7286 0.5597 0.112 Uiso calc 1
H H18B 1.1430 0.5948 0.5592 0.112 Uiso calc 1
H H18C 1.0093 0.6755 0.5691 0.112 Uiso calc 1
C C19 -0.1835(3) -0.1337(2) 0.8099(2) 0.0412(7) Uani d 1
C C20 -0.2865(4) -0.2209(3) 0.7485(2) 0.0524(8) Uani d 1
H H20 -0.3591 -0.2782 0.7708 0.063 Uiso calc 1
C C21 -0.2835(4) -0.2242(3) 0.6552(3) 0.0627(10) Uani d 1
H H21 -0.3535 -0.2839 0.6138 0.075 Uiso calc 1
C C22 -0.1775(5) -0.1400(3) 0.6221(3) 0.0640(10) Uani d 1
H H22 -0.1753 -0.1408 0.5584 0.077 Uiso calc 1
C C23 -0.0760(4) -0.0555(3) 0.6837(3) 0.0569(9) Uani d 1
H H23 -0.0024 0.0022 0.6623 0.068 Uiso calc 1
C C24 -0.1811(5) -0.1215(3) 0.9123(2) 0.0641(9) Uani d 1
H H24A -0.2608 -0.1842 0.9281 0.096 Uiso calc 1
H H24B -0.0715 -0.1247 0.9343 0.096 Uiso calc 1
H H24C -0.2096 -0.0477 0.9412 0.096 Uiso calc 1
N N1 0.0244(3) 0.2838(3) 0.8789(2) 0.0583(8) Uani d 1
N N2 0.5652(3) 0.5307(2) 0.88834(18) 0.0459(6) Uani d 1
N N3 0.5319(3) 0.1137(2) 0.86915(19) 0.0420(6) Uani d 1
N N4 0.9426(3) 0.2915(2) 0.6504(2) 0.0513(7) Uani d 1
N N5 0.4056(3) 0.0360(2) 0.59800(18) 0.0463(6) Uani d 1
N N6 0.4285(3) 0.4513(2) 0.6237(2) 0.0485(7) Uani d 1
N N7 1.0518(3) 0.6267(2) 0.7348(2) 0.0458(6) Uani d 1
N N8 -0.0805(3) -0.0542(2) 0.7744(2) 0.0455(6) Uani d 1
O O1 -0.0686(3) 0.1928(2) 0.8495(3) 0.1149(13) Uani d 1
O O2 -0.0287(3) 0.3707(2) 0.9134(3) 0.0944(10) Uani d 1
O O3 0.7155(3) 0.5408(2) 0.8829(2) 0.0747(8) Uani d 1
O O4 0.4947(3) 0.61454(18) 0.90051(17) 0.0594(6) Uani d 1
O O5 0.5817(4) 0.1009(3) 0.9423(2) 0.0988(11) Uani d 1
O O6 0.5417(4) 0.0464(2) 0.79711(19) 0.0767(8) Uani d 1
O O7 0.1934(2) 0.08461(17) 0.86122(15) 0.0512(6) Uani d 1
O O8 1.0032(3) 0.2064(2) 0.6182(2) 0.0866(9) Uani d 1
O O9 1.0276(3) 0.3819(2) 0.6908(2) 0.0953(10) Uani d 1
O O10 0.4784(3) -0.04584(18) 0.59417(15) 0.0536(6) Uani d 1
O O11 0.2538(3) 0.0224(2) 0.5862(2) 0.0737(8) Uani d 1
O O12 0.3364(4) 0.4393(3) 0.5559(2) 0.0983(11) Uani d 1
O O13 0.4468(3) 0.5344(2) 0.6878(2) 0.0752(8) Uani d 1
O O14 0.7744(2) 0.48653(17) 0.64961(16) 0.0523(6) Uani d 1
H H7A 0.970(5) 0.565(3) 0.700(2) 0.072(11) Uiso d 1
H H8A -0.003(5) 0.005(3) 0.814(3) 0.085(12) Uiso d 1

loop_
_atom_site_aniso_label
_atom_site_aniso_U_11
_atom_site_aniso_U_22
_atom_site_aniso_U_33
_atom_site_aniso_U_12
_atom_site_aniso_U_13
_atom_site_aniso_U_23
C1 0.0308(14) 0.0384(16) 0.0384(16) -0.0002(12) -0.0031(11) 0.0091(13)
C2 0.0229(13) 0.0440(17) 0.0499(18) 0.0025(12) -0.0006(11) 0.0104(14)
C3 0.0349(15) 0.0379(16) 0.0528(19) 0.0088(12) 0.0022(13) 0.0132(14)
C4 0.0305(14) 0.0343(15) 0.0437(17) -0.0009(11) 0.0022(12) 0.0098(13)
C5 0.0269(13) 0.0381(15) 0.0403(16) 0.0011(11) 0.0017(11) 0.0074(12)
C6 0.0314(14) 0.0352(15) 0.0366(16) 0.0059(11) -0.0018(11) 0.0071(12)
C7 0.0318(14) 0.0365(16) 0.0390(16) 0.0017(12) -0.0023(11) 0.0063(13)
C8 0.0317(14) 0.0326(15) 0.0423(17) 0.0067(11) -0.0019(11) 0.0052(12)
C9 0.0268(13) 0.0414(16) 0.0409(17) 0.0048(12) 0.0012(11) 0.0046(13)
C10 0.0329(14) 0.0318(15) 0.0411(17) 0.0019(11) 0.0042(11) 0.0057(12)
C11 0.0361(15) 0.0349(15) 0.0450(17) 0.0097(12) 0.0056(12) 0.0094(13)
C12 0.0274(13) 0.0402(16) 0.0428(17) 0.0048(12) -0.0006(11) 0.0086(13)
C13 0.0430(16) 0.0397(17) 0.060(2) 0.0148(14) 0.0040(14) 0.0156(15)
C14 0.0464(18) 0.0427(18) 0.079(3) -0.0026(14) 0.0071(17) 0.0229(17)
C15 0.053(2) 0.0429(19) 0.074(3) -0.0037(15) -0.0136(17) 0.0069(17)
C16 0.0511(19) 0.063(2) 0.057(2) 0.0121(17) -0.0037(16) 0.0115(18)
C17 0.0365(16) 0.056(2) 0.072(3) 0.0031(14) 0.0095(15) 0.0270(18)
C18 0.098(3) 0.076(3) 0.057(2) 0.035(2) 0.006(2) 0.014(2)
C19 0.0365(15) 0.0333(15) 0.0545(19) 0.0067(12) 0.0012(13) 0.0106(14)
C20 0.0489(18) 0.0364(17) 0.067(2) -0.0052(14) -0.0052(16) 0.0111(16)
C21 0.063(2) 0.048(2) 0.069(3) 0.0044(17) -0.0196(18) -0.0004(18)
C22 0.071(2) 0.074(3) 0.050(2) 0.022(2) -0.0042(18) 0.0120(19)
C23 0.0455(18) 0.062(2) 0.071(3) 0.0114(16) 0.0139(17) 0.0315(19)
C24 0.073(2) 0.063(2) 0.055(2) 0.0104(18) 0.0016(17) 0.0122(18)
N1 0.0306(14) 0.0527(17) 0.091(2) 0.0057(13) 0.0026(13) 0.0164(16)
N2 0.0393(14) 0.0389(15) 0.0577(17) -0.0015(11) 0.0034(11) 0.0140(12)
N3 0.0369(13) 0.0374(14) 0.0507(17) 0.0042(10) -0.0032(11) 0.0095(13)
N4 0.0319(13) 0.0450(16) 0.078(2) 0.0065(12) -0.0019(12) 0.0159(14)
N5 0.0416(15) 0.0393(15) 0.0535(16) -0.0004(12) 0.0106(11) 0.0073(12)
N6 0.0413(14) 0.0418(15) 0.0621(18) 0.0093(11) -0.0072(13) 0.0090(14)
N7 0.0325(13) 0.0381(14) 0.0644(19) 0.0009(11) -0.0052(12) 0.0107(13)
N8 0.0334(13) 0.0389(14) 0.0624(19) 0.0024(11) -0.0012(12) 0.0103(13)
O1 0.0293(13) 0.0564(17) 0.239(4) -0.0057(12) -0.0048(17) -0.003(2)
O2 0.0400(14) 0.0627(17) 0.181(3) 0.0171(12) 0.0187(16) 0.0202(19)
O3 0.0350(13) 0.0545(15) 0.131(2) -0.0054(10) 0.0125(13) 0.0251(15)
O4 0.0605(14) 0.0346(12) 0.0830(17) 0.0070(10) 0.0091(12) 0.0143(11)
O5 0.151(3) 0.096(2) 0.0671(19) 0.072(2) -0.0282(18) 0.0147(16)
O6 0.108(2) 0.0571(16) 0.0671(18) 0.0379(15) 0.0000(15) -0.0016(14)
O7 0.0380(11) 0.0385(12) 0.0740(15) -0.0062(9) -0.0104(10) 0.0170(10)
O8 0.0375(13) 0.0568(16) 0.165(3) 0.0165(12) 0.0103(15) 0.0163(17)
O9 0.0410(14) 0.0557(16) 0.176(3) 0.0013(12) -0.0321(16) 0.0013(18)
O10 0.0617(14) 0.0335(12) 0.0650(15) 0.0068(10) 0.0075(11) 0.0113(10)
O11 0.0383(13) 0.0528(14) 0.120(2) -0.0063(10) 0.0119(13) 0.0102(14)
O12 0.122(2) 0.091(2) 0.089(2) 0.0606(19) -0.0448(19) 0.0001(16)
O13 0.0726(17) 0.0431(14) 0.101(2) 0.0219(12) -0.0229(14) -0.0149(14)
O14 0.0399(11) 0.0373(12) 0.0764(16) -0.0041(9) -0.0136(10) 0.0151(11)

loop_
_atom_type_symbol
_atom_type_description
_atom_type_scat_dispersion_real
_atom_type_scat_dispersion_imag
_atom_type_scat_source
C C 0.0033 0.0016 'International Tables Vol C Tables 4.2.6.8 and 6.1.1.4'
H H 0.0000 0.0000 'International Tables Vol C Tables 4.2.6.8 and 6.1.1.4'
N N 0.0061 0.0033 'International Tables Vol C Tables 4.2.6.8 and 6.1.1.4'
O O 0.0106 0.0060 'International Tables Vol C Tables 4.2.6.8 and 6.1.1.4'

loop_
_geom_angle_atom_site_label_1
_geom_angle_atom_site_label_2
_geom_angle_atom_site_label_3
_geom_angle
O7 C1 C2 127.2(2)
O7 C1 C6 121.0(3)
C2 C1 C6 111.7(2)
C3 C2 C1 123.7(2)
C3 C2 N1 116.3(3)
C1 C2 N1 120.0(2)
C4 C3 C2 119.5(3)
C4 C3 H3 120.2
C2 C3 H3 120.2
C3 C4 C5 121.4(2)
C3 C4 N2 119.0(2)
C5 C4 N2 119.5(2)
C6 C5 C4 117.6(2)
C6 C5 H5 121.2
C4 C5 H5 121.2
C5 C6 C1 126.0(3)
C5 C6 N3 118.6(2)
C1 C6 N3 115.4(2)
O14 C7 C12 126.6(2)
O14 C7 C8 122.2(2)
C12 C7 C8 111.0(2)
C9 C8 C7 125.3(2)
C9 C8 N6 117.4(2)
C7 C8 N6 117.3(2)
C8 C9 C10 119.0(2)
C8 C9 H9 120.5
C10 C9 H9 120.5
C11 C10 C9 120.7(2)
C11 C10 N5 119.2(2)
C9 C10 N5 120.1(2)
C12 C11 C10 119.6(3)
C12 C11 H11 120.2
C10 C11 H11 120.2
C11 C12 C7 124.4(2)
C11 C12 N4 116.0(2)
C7 C12 N4 119.6(2)
N7 C13 C14 117.2(3)
N7 C13 C18 117.6(3)
C14 C13 C18 125.2(3)
C15 C14 C13 120.7(3)
C15 C14 H14 119.7
C13 C14 H14 119.7
C14 C15 C16 120.4(3)
C14 C15 H15 119.8
C16 C15 H15 119.8
C17 C16 C15 118.3(3)
C17 C16 H16 120.8
C15 C16 H16 120.8
N7 C17 C16 120.6(3)
N7 C17 H17 119.7
C16 C17 H17 119.7
C13 C18 H18A 109.5
C13 C18 H18B 109.5
H18A C18 H18B 109.5
C13 C18 H18C 109.5
H18A C18 H18C 109.5
H18B C18 H18C 109.5
N8 C19 C20 117.5(3)
N8 C19 C24 118.3(3)
C20 C19 C24 124.2(3)
C21 C20 C19 120.5(3)
C21 C20 H20 119.8
C19 C20 H20 119.8
C20 C21 C22 120.0(3)
C20 C21 H21 120.0
C22 C21 H21 120.0
C23 C22 C21 118.6(3)
C23 C22 H22 120.7
C21 C22 H22 120.7
N8 C23 C22 120.4(3)
N8 C23 H23 119.8
C22 C23 H23 119.8
C19 C24 H24A 109.5
C19 C24 H24B 109.5
H24A C24 H24B 109.5
C19 C24 H24C 109.5
H24A C24 H24C 109.5
H24B C24 H24C 109.5
O1 N1 O2 120.9(3)
O1 N1 C2 120.3(3)
O2 N1 C2 118.9(3)
O3 N2 O4 122.7(2)
O3 N2 C4 118.2(2)
O4 N2 C4 119.1(2)
O5 N3 O6 122.5(3)
O5 N3 C6 117.9(3)
O6 N3 C6 119.6(3)
O9 N4 O8 121.5(3)
O9 N4 C12 120.1(3)
O8 N4 C12 118.4(3)
O10 N5 O11 122.8(2)
O10 N5 C10 119.1(2)
O11 N5 C10 118.1(2)
O13 N6 O12 123.8(3)
O13 N6 C8 119.2(3)
O12 N6 C8 116.9(3)
C17 N7 C13 122.7(3)
C17 N7 H7A 119(2)
C13 N7 H7A 118(2)
C23 N8 C19 123.0(3)
C23 N8 H8A 116(2)
C19 N8 H8A 121(2)

loop_
_geom_bond_atom_site_label_1
_geom_bond_atom_site_label_2
_geom_bond_distance
C1 O7 1.256(3)
C1 C2 1.429(4)
C1 C6 1.431(4)
C2 C3 1.371(4)
C2 N1 1.441(3)
C3 C4 1.367(4)
C3 H3 0.9300
C4 C5 1.385(4)
C4 N2 1.441(3)
C5 C6 1.353(4)
C5 H5 0.9300
C6 N3 1.459(3)
C7 O14 1.244(3)
C7 C12 1.437(4)
C7 C8 1.446(4)
C8 C9 1.348(4)
C8 N6 1.455(4)
C9 C10 1.382(4)
C9 H9 0.9300
C10 C11 1.370(4)
C10 N5 1.438(3)
C11 C12 1.365(4)
C11 H11 0.9300
C12 N4 1.446(3)
C13 N7 1.337(4)
C13 C14 1.377(4)
C13 C18 1.478(5)
C14 C15 1.351(5)
C14 H14 0.9300
C15 C16 1.358(5)
C15 H15 0.9300
C16 C17 1.356(5)
C16 H16 0.9300
C17 N7 1.328(4)
C17 H17 0.9300
C18 H18A 0.9600
C18 H18B 0.9600
C18 H18C 0.9600
C19 N8 1.334(4)
C19 C20 1.369(4)
C19 C24 1.475(4)
C20 C21 1.358(5)
C20 H20 0.9300
C21 C22 1.366(5)
C21 H21 0.9300
C22 C23 1.348(5)
C22 H22 0.9300
C23 N8 1.325(4)
C23 H23 0.9300
C24 H24A 0.9600
C24 H24B 0.9600
C24 H24C 0.9600
N1 O1 1.196(3)
N1 O2 1.206(3)
N2 O3 1.213(3)
N2 O4 1.222(3)
N3 O5 1.193(3)
N3 O6 1.195(3)
N4 O9 1.200(3)
N4 O8 1.215(3)
N5 O10 1.222(3)
N5 O11 1.225(3)
N6 O13 1.198(3)
N6 O12 1.213(3)
N7 H7A 0.95(4)
N8 H8A 0.94(4)

loop_
_geom_hbond_atom_site_label_D
_geom_hbond_atom_site_label_H
_geom_hbond_atom_site_label_A
_geom_hbond_site_symmetry_A
_geom_hbond_distance_DH
_geom_hbond_distance_HA
_geom_hbond_distance_DA
_geom_hbond_angle_DHA
N7 H7A O9 . 0.95(4) 2.28(4) 2.813(4) 114(3)
N7 H7A O14 . 0.95(4) 1.76(4) 2.678(3) 160(3)
N8 H8A O1 . 0.94(4) 2.35(4) 2.894(4) 117(3)
N8 H8A O7 . 0.94(4) 1.76(4) 2.660(3) 158(4)
C5 H5 O2 1_655 0.93 2.50 3.423(4) 170
C9 H9 O8 1_455 0.93 2.45 3.365(3) 167
C14 H14 O10 1_665 0.93 2.54 3.456(4) 167
C17 H17 O3 . 0.93 2.34 3.078(4) 136
C18 H18B O12 1_655 0.96 2.64 3.488(5) 148
C20 H20 O13 1_445 0.93 2.55 3.247(4) 132
C23 H23 O8 1_455 0.93 2.63 3.394(4) 140
C23 H23 O11 . 0.93 2.36 3.122(4) 139

loop_
_geom_torsion_atom_site_label_1
_geom_torsion_atom_site_label_2
_geom_torsion_atom_site_label_3
_geom_torsion_atom_site_label_4
_geom_torsion
O7 C1 C2 C3 178.5(3)
C6 C1 C2 C3 1.6(4)
O7 C1 C2 N1 1.0(5)
C6 C1 C2 N1 -175.8(3)
C1 C2 C3 C4 0.8(5)
N1 C2 C3 C4 178.3(3)
C2 C3 C4 C5 -2.9(4)
C2 C3 C4 N2 179.9(3)
C3 C4 C5 C6 2.4(4)
N2 C4 C5 C6 179.6(2)
C4 C5 C6 C1 0.3(4)
C4 C5 C6 N3 -177.2(2)
O7 C1 C6 C5 -179.2(3)
C2 C1 C6 C5 -2.1(4)
O7 C1 C6 N3 -1.6(4)
C2 C1 C6 N3 175.5(2)
O14 C7 C8 C9 176.3(3)
C12 C7 C8 C9 0.1(4)
O14 C7 C8 N6 -1.4(4)
C12 C7 C8 N6 -177.6(2)
C7 C8 C9 C10 0.2(4)
N6 C8 C9 C10 177.9(3)
C8 C9 C10 C11 -1.0(4)
C8 C9 C10 N5 -178.8(3)
C9 C10 C11 C12 1.4(4)
N5 C10 C11 C12 179.2(2)
C10 C11 C12 C7 -1.1(4)
C10 C11 C12 N4 -178.6(3)
O14 C7 C12 C11 -175.7(3)
C8 C7 C12 C11 0.3(4)
O14 C7 C12 N4 1.7(4)
C8 C7 C12 N4 177.8(2)
N7 C13 C14 C15 1.4(5)
C18 C13 C14 C15 -177.9(3)
C13 C14 C15 C16 0.2(5)
C14 C15 C16 C17 -1.1(5)
C15 C16 C17 N7 0.2(5)
N8 C19 C20 C21 -0.7(5)
C24 C19 C20 C21 178.5(3)
C19 C20 C21 C22 -0.2(5)
C20 C21 C22 C23 0.8(5)
C21 C22 C23 N8 -0.5(5)
C3 C2 N1 O1 160.5(4)
C1 C2 N1 O1 -21.9(5)
C3 C2 N1 O2 -20.0(5)
C1 C2 N1 O2 157.6(3)
C3 C4 N2 O3 -176.7(3)
C5 C4 N2 O3 6.0(4)
C3 C4 N2 O4 3.7(4)
C5 C4 N2 O4 -173.6(3)
C5 C6 N3 O5 79.3(4)
C1 C6 N3 O5 -98.5(3)
C5 C6 N3 O6 -103.1(3)
C1 C6 N3 O6 79.1(3)
C11 C12 N4 O9 -156.7(3)
C7 C12 N4 O9 25.7(4)
C11 C12 N4 O8 22.4(4)
C7 C12 N4 O8 -155.2(3)
C11 C10 N5 O10 -1.1(4)
C9 C10 N5 O10 176.7(3)
C11 C10 N5 O11 -179.2(3)
C9 C10 N5 O11 -1.4(4)
C9 C8 N6 O13 126.6(3)
C7 C8 N6 O13 -55.5(4)
C9 C8 N6 O12 -51.1(4)
C7 C8 N6 O12 126.8(3)
C16 C17 N7 C13 1.6(5)
C14 C13 N7 C17 -2.4(4)
C18 C13 N7 C17 177.0(3)
C22 C23 N8 C19 -0.4(5)
C20 C19 N8 C23 1.0(4)
C24 C19 N8 C23 -178.2(3)

_cod_database_fobs_code 2241232
